data_7212906
loop_
_publ_author_name
'Terra, J.'
'Gonzalez, G. B.'
'Rossi, A. M.'
'Eon, J. G.'
'Ellis, D. E.'

_publ_section_title
;
 Theoretical and experimental studies of substitution of cadmium into
 hydroxyapatite.
;
_journal_issue 47
_journal_name_full 'Physical chemistry chemical physics : PCCP'
_journal_page_first 15490
_journal_page_last 15500
_journal_paper_doi 10.1039/c0cp01032d
_journal_volume 12
_journal_year 2010
_chemical_formula_moiety 'Ca8.77 Cd1.23 O26 P6'
_chemical_formula_structural 'Ca8.774 Cd0.1226 (P O4)6 (O H)2'
_chemical_formula_sum 'Ca8.77 Cd1.23 O26 P6'
_chemical_formula_weight 1091.29
_chemical_name_systematic ' ?'
_space_group_IT_number 176
_symmetry_cell_setting hexagonal
_symmetry_space_group_name_Hall '-P 6c'
_symmetry_space_group_name_H-M 'P 63/m'
_cell_angle_alpha 90.00000
_cell_angle_beta 90.00000
_cell_angle_gamma 120.00000
_cell_formula_units_Z 1
_cell_length_a 9.422709(213)
_cell_length_b 9.422709(213)
_cell_length_c 6.865845(162)
_cell_measurement_temperature 298
_cell_volume 527.93(2)
_computing_structure_refinement FULLPROF
_diffrn_ambient_temperature 298
_diffrn_detector ' area detector'
_diffrn_detector_type MAR345
_diffrn_measurement_device_type 'Goniometer in transmission geometry'
_diffrn_radiation_type Synchrotron
_diffrn_radiation_wavelength 0.13846
_diffrn_source Synchrotron
_exptl_crystal_density_diffrn 3.4326
_pd_char_colour white
_pd_instr_location
;
ID15, ESRF
;
_pd_meas_2theta_range_inc 0.011361
_pd_meas_2theta_range_max 13.04485
_pd_meas_2theta_range_min 0.01154
_pd_meas_number_of_points 1150
_pd_proc_2theta_range_inc 0.011361
_pd_proc_2theta_range_max 13.0359
_pd_proc_2theta_range_min 0.0026
_pd_proc_ls_pref_orient_corr ' ?'
_pd_proc_ls_prof_R_factor 1.5352
_pd_proc_ls_prof_wR_expected 1.7651
_pd_proc_ls_prof_wR_factor 2.0106
_pd_proc_wavelength 0.138457
_pd_spec_mounting ' ?'
_pd_spec_mount_mode transmission
_refine_diff_density_max 3.4
_refine_diff_density_min 0
_refine_ls_goodness_of_fit_all 1.1167
_refine_ls_hydrogen_treatment noref
_refine_ls_number_parameters 60
_refine_ls_number_reflns 899
_refine_ls_number_restraints 0
_refine_ls_R_I_factor 1.6859
_refine_ls_shift/su_max 0.01
_cod_data_source_file c0cp01032d.txt
_cod_data_source_block HACd
_cod_depositor_comments
;
The following automatic conversions were performed:

'_symmetry_cell_setting' value 'Hexagonal' changed to 'hexagonal'
according to /home/saulius/struct/CIF-dictionaries/cif_core.dic
dictionary named 'cif_core.dic' version 2.4.2 from 2011-04-26.

Automatic conversion script
Id: cif_fix_values 1891 2012-01-12 08:04:46Z andrius 
;
_cod_original_sg_symbol_H-M 'P 63/M'
_cod_database_code 7212906

loop_
_symmetry_equiv_pos_as_xyz
x,y,z
x-y,x,z+1/2
-y,x-y,z
-x,-y,z+1/2
-x+y,-x,z
y,-x+y,z+1/2
-x,-y,-z
-x+y,-x,-z+1/2
y,-x+y,-z
x,y,-z+1/2
x-y,x,-z
-y,x-y,-z+1/2

loop_
_atom_site_label
_atom_site_fract_x
_atom_site_fract_y
_atom_site_fract_z
_atom_site_U_iso_or_equiv
_atom_site_occupancy
_atom_site_adp_type
_atom_site_type_symbol
O3 0.3402(4) 0.2553(5) 0.0711(5) 0.0112(9) 1.00000 Uiso O-1
Ca1 0.33333 0.66667 0.0006(5) 0.0112(8) 0.915(4) Uiso CA+2
Ca2 0.2467(2) -0.0073(3) 0.25000 0.0113(5) 0.853(4) Uiso CA+2
Cd1 0.33333 0.66667 0.0006(5) 0.0112(8) 0.085(4) Uiso CD+2
Cd2 0.2467(2) -0.0073(3) 0.25000 0.0113(5) 0.147(4) Uiso CD+2
P 0.3981(3) 0.3696(3) 0.25000 0.0100(8) 1.00000 Uiso P
O1 0.3284(6) 0.4834(7) 0.25000 0.0112(9) 1.00000 Uiso O-1
O2 0.5856(7) 0.4644(7) 0.25000 0.0112(9) 1.00000 Uiso O-1
O4 0.00000 0.00000 0.1991(14) 0.0112(9) 0.50000 Uiso O-1

loop_
_atom_type_symbol
_atom_type_scat_Cromer_Mann_a1
_atom_type_scat_Cromer_Mann_b1
_atom_type_scat_Cromer_Mann_a2
_atom_type_scat_Cromer_Mann_b2
_atom_type_scat_Cromer_Mann_a3
_atom_type_scat_Cromer_Mann_b3
_atom_type_scat_Cromer_Mann_a4
_atom_type_scat_Cromer_Mann_b4
_atom_type_scat_Cromer_Mann_c
_atom_type_scat_dispersion_real
_atom_type_scat_dispersion_imag
_atom_type_scat_source
o-1 4.19160 12.85730 1.63969 4.17236 1.52673 47.01790 -20.30700 -0.01404 21.94120 0.00300 0.00400 International_Tables_for_Crystallography_Vol.C(1991)_Tables_6.1.1.4_and_6.1.1.5
ca+2 15.63480 -0.00740 7.95180 0.60890 8.43720 10.31160 0.85370 25.99050 -14.87500 0.13700 0.19300 International_Tables_for_Crystallography_Vol.C(1991)_Tables_6.1.1.4_and_6.1.1.5
cd+2 19.15140 0.59792 17.25350 6.80639 4.47128 20.25210 0.00000 0.00000 5.11937 -1.63700 0.78300 International_Tables_for_Crystallography_Vol.C(1991)_Tables_6.1.1.4_and_6.1.1.5
p 6.43450 1.90670 4.17910 27.15700 1.78000 0.52600 1.49080 68.16450 1.11490 0.05500 0.05800 International_Tables_for_Crystallography_Vol.C(1991)_Tables_6.1.1.4_and_6.1.1.5

loop_
_geom_angle_atom_site_label_1
_geom_angle_atom_site_label_2
_geom_angle_atom_site_label_3
_geom_angle
_geom_angle_site_symmetry_1
_geom_angle_site_symmetry_3
O3 O3 Ca1 100.0(2) 10_555 7_665
O3 O3 Ca2 60.51(19) 10_555 .
O3 O3 Ca2 160.6(2) 10_555 2_554
O3 O3 Cd1 100.0(2) 10_555 9_555
O3 O3 Cd2 60.51(19) 10_555 10_555
O3 O3 Cd2 160.6(2) 10_555 11_555
O3 O3 P 37.2(2) 10_555 10_555
O3 O3 O1 60.9(3) 10_555 .
O3 O3 O1 137.8(3) 10_555 6_554
O3 O3 O2 60.4(2) 10_555 .
O3 O3 O2 65.6(3) 10_555 3_655
Ca1 O3 Ca2 98.19(15) 7_665 .
Ca1 O3 Ca2 99.15(14) 7_665 2_554
Ca1 O3 Cd2 98.19(15) 7_665 10_555
Ca1 O3 Cd2 99.15(14) 7_665 11_555
Ca1 O3 P 89.9(2) 7_665 .
Ca1 O3 O1 111.6(3) 7_665 .
Ca1 O3 O1 49.14(16) 7_665 6_554
Ca1 O3 O2 54.53(19) 7_665 .
Ca1 O3 O2 50.0(2) 7_665 3_655
Ca2 O3 Ca2 119.06(17) . .
Ca2 O3 Cd1 98.19(15) . 9_555
Ca2 O3 Cd2 119.06(17) . 10_555
Ca2 O3 P 97.3(3) . .
Ca2 O3 O1 117.4(4) . .
Ca2 O3 O1 92.36(18) . 6_554
Ca2 O3 O2 105.7(3) . .
Ca2 O3 O2 50.3(2) . 3_655
Ca2 O3 Cd1 99.15(14) 11_555 9_555
Ca2 O3 Cd2 119.06(17) 11_555 11_555
Ca2 O3 P 140.44(18) 11_555 .
Ca2 O3 O1 109.0(2) 11_555 .
Ca2 O3 O1 59.7(2) 11_555 6_554
Ca2 O3 O2 131.5(2) 11_555 .
Ca2 O3 O2 130.8(3) 11_555 3_655
Cd1 O3 Cd2 98.19(15) 9_555 10_555
Cd1 O3 Cd2 99.15(14) 9_555 11_555
Cd1 O3 P 89.9(2) 9_555 .
Cd1 O3 O1 111.6(3) 9_555 .
Cd1 O3 O1 49.14(16) 9_555 6_554
Cd1 O3 O2 54.53(19) 9_555 .
Cd1 O3 O2 50.0(2) 9_555 3_655
Cd2 O3 Cd2 119.06(17) 10_555 11_555
Cd2 O3 P 97.3(3) 10_555 .
Cd2 O3 O1 117.4(4) 10_555 .
Cd2 O3 O1 92.36(18) 10_555 6_554
Cd2 O3 O2 105.7(3) 10_555 .
Cd2 O3 O2 50.3(2) 10_555 3_655
Cd2 O3 P 140.44(18) 2_554 10_555
Cd2 O3 O1 109.0(2) 2_554 .
Cd2 O3 O1 59.7(2) 2_554 6_554
Cd2 O3 O2 131.5(2) 2_554 .
Cd2 O3 O2 130.8(3) 2_554 3_655
P O3 O1 33.8(3) . .
P O3 O1 138.9(3) . 6_554
P O3 O2 35.8(2) . .
P O3 O2 83.7(4) . 3_655
O1 O3 O1 148.3(4) 10_555 6_554
O1 O3 O2 60.3(3) 10_555 .
O1 O3 O2 117.5(5) 10_555 3_655
O1 O3 O2 103.2(2) 6_554 .
O1 O3 O2 72.3(2) 6_554 12_655
O2 O3 O2 66.7(3) 10_555 3_655
O3 Ca1 O3 117.0(3) 7_665 7_665
O3 Ca1 O3 117.03(18) 7_665 9_565
O3 Ca1 O1 86.5(2) 7_665 .
O3 Ca1 O1 68.6(2) 7_665 3_665
O3 Ca1 O1 142.7(3) 7_665 5_565
O3 Ca1 O2 124.8(3) 7_665 2_554
O3 Ca1 O2 55.67(20) 7_665 4_664
O3 Ca1 O2 68.1(3) 7_665 9_565
O3 Ca1 O3 117.0(3) 7_665 11_555
O3 Ca1 O1 142.7(4) 9_565 .
O3 Ca1 O1 86.5(3) 9_565 3_665
O3 Ca1 O1 68.6(2) 9_565 5_565
O3 Ca1 O2 68.1(2) 9_565 2_554
O3 Ca1 O2 124.8(4) 9_565 4_664
O3 Ca1 O2 55.7(2) 9_565 6_564
O3 Ca1 O1 68.65(19) 11_555 .
O3 Ca1 O1 142.7(2) 11_555 3_665
O3 Ca1 O1 86.5(3) 11_555 5_565
O3 Ca1 O2 55.7(2) 11_555 2_554
O3 Ca1 O2 68.1(2) 11_555 4_664
O3 Ca1 O2 124.8(3) 11_555 6_564
O1 Ca1 O1 75.3(3) 10_555 3_665
O1 Ca1 O1 75.3(4) 10_555 5_565
O1 Ca1 O2 123.6(3) 10_555 2_554
O1 Ca1 O2 92.1(2) 10_555 4_664
O1 Ca1 O2 154.4(3) 10_555 6_564
O1 Ca1 O1 75.3(3) 12_665 5_565
O1 Ca1 O2 154.4(3) 12_665 2_554
O1 Ca1 O2 123.6(3) 12_665 4_664
O1 Ca1 O2 92.11(16) 12_665 6_564
O1 Ca1 O2 92.11(18) 8_565 2_554
O1 Ca1 O2 154.4(4) 8_565 4_664
O1 Ca1 O2 123.6(2) 8_565 6_564
O2 Ca1 O2 76.2(4) 11_555 4_664
O2 Ca1 O2 76.2(2) 11_555 6_564
O2 Ca1 O2 76.2(3) 7_665 6_564
O3 Ca2 O3 136.4(3) . 6_555
O3 Ca2 O3 78.2(2) . 9_555
O3 Ca2 O3 58.97(19) . 10_555
O3 Ca2 O1 150.2(4) . 5_555
O3 Ca2 O2 75.3(3) . 3_655
O3 Ca2 O4 76.43(18) . .
O3 Ca2 O4 84.8(2) . 8_555
O3 Ca2 O3 141.3(3) 6_555 9_555
O3 Ca2 O3 78.2(2) 6_555 10_555
O3 Ca2 O1 72.0(2) 6_555 5_555
O3 Ca2 O2 87.1(2) 6_555 3_655
O3 Ca2 O4 109.5(3) 6_555 .
O3 Ca2 O4 93.3(3) 6_555 8_555
O3 Ca2 O3 136.4(3) 9_555 10_555
O3 Ca2 O1 72.0(2) 9_555 5_555
O3 Ca2 O2 87.1(2) 9_555 3_655
O3 Ca2 O4 93.3(3) 9_555 .
O3 Ca2 O4 109.5(3) 9_555 8_555
O3 Ca2 O1 150.2(4) 10_555 5_555
O3 Ca2 O2 75.3(3) 10_555 3_655
O3 Ca2 O4 84.8(2) 10_555 .
O3 Ca2 O4 76.43(18) 10_555 8_555
O1 Ca2 O2 102.4(3) 5_555 3_655
O1 Ca2 O4 105.2(3) 5_555 .
O1 Ca2 O4 105.2(3) 5_555 8_555
O2 Ca2 O4 151.1(4) 12_655 .
O2 Ca2 O4 151.1(4) 12_655 8_555
O4 Ca2 O4 16.85(13) 5_555 8_555
O3 Cd1 O3 117.0(3) 7_665 7_665
O3 Cd1 O3 117.03(18) 7_665 9_565
O3 Cd1 O1 86.5(2) 7_665 .
O3 Cd1 O1 68.6(2) 7_665 3_665
O3 Cd1 O1 142.7(3) 7_665 5_565
O3 Cd1 O2 124.8(3) 7_665 2_554
O3 Cd1 O2 55.67(20) 7_665 4_664
O3 Cd1 O2 68.1(3) 7_665 6_564
O3 Cd1 O3 117.0(3) 9_565 11_555
O3 Cd1 O1 142.7(4) 9_565 .
O3 Cd1 O1 86.5(3) 9_565 3_665
O3 Cd1 O1 68.6(2) 9_565 5_565
O3 Cd1 O2 68.1(2) 9_565 2_554
O3 Cd1 O2 124.8(4) 9_565 4_664
O3 Cd1 O2 55.7(2) 9_565 6_564
O3 Cd1 O1 68.65(19) 11_555 .
O3 Cd1 O1 142.7(2) 11_555 3_665
O3 Cd1 O1 86.5(3) 11_555 5_565
O3 Cd1 O2 55.7(2) 11_555 2_554
O3 Cd1 O2 68.1(2) 11_555 4_664
O3 Cd1 O2 124.8(3) 11_555 6_564
O1 Cd1 O1 75.3(3) . 3_665
O1 Cd1 O1 75.3(4) . 5_565
O1 Cd1 O2 123.6(3) . 2_554
O1 Cd1 O2 92.1(2) . 4_664
O1 Cd1 O2 154.4(3) . 6_564
O1 Cd1 O1 75.3(3) 12_665 5_565
O1 Cd1 O2 154.4(3) 12_665 2_554
O1 Cd1 O2 123.6(3) 12_665 4_664
O1 Cd1 O2 92.11(16) 12_665 6_564
O1 Cd1 O2 92.11(18) 8_565 2_554
O1 Cd1 O2 154.4(4) 8_565 4_664
O1 Cd1 O2 123.6(2) 8_565 6_564
O2 Cd1 O2 76.2(4) 11_555 4_664
O2 Cd1 O2 76.2(2) 11_555 6_564
O2 Cd1 O2 76.2(3) 7_665 6_564
O3 Cd2 O3 136.4(3) . 6_555
O3 Cd2 O3 78.2(2) . 9_555
O3 Cd2 O3 58.97(19) . 10_555
O3 Cd2 O1 150.2(4) . 5_555
O3 Cd2 O2 75.3(3) . 3_655
O3 Cd2 O4 76.43(18) . .
O3 Cd2 O4 84.8(2) . 8_555
O3 Cd2 O3 141.3(3) 6_555 9_555
O3 Cd2 O3 78.2(2) 6_555 10_555
O3 Cd2 O1 72.0(2) 6_555 5_555
O3 Cd2 O2 87.1(2) 6_555 3_655
O3 Cd2 O4 109.5(3) 6_555 .
O3 Cd2 O4 93.3(3) 6_555 8_555
O3 Cd2 O3 136.4(3) 9_555 10_555
O3 Cd2 O1 72.0(2) 9_555 5_555
O3 Cd2 O2 87.1(2) 9_555 3_655
O3 Cd2 O4 93.3(3) 9_555 .
O3 Cd2 O4 109.5(3) 9_555 8_555
O3 Cd2 O1 150.2(4) 10_555 5_555
O3 Cd2 O2 75.3(3) 10_555 3_655
O3 Cd2 O4 84.8(2) 10_555 .
O3 Cd2 O4 76.43(18) 10_555 8_555
O1 Cd2 O2 102.4(3) 5_555 3_655
O1 Cd2 O4 105.2(3) 5_555 .
O1 Cd2 O4 105.2(3) 5_555 8_555
O2 Cd2 O4 151.1(4) 12_655 .
O2 Cd2 O4 151.1(4) 12_655 8_555
O4 Cd2 O4 16.85(13) 5_555 8_555
O3 P O3 105.6(4) . 10_555
O3 P O1 111.6(4) . .
O3 P O2 108.0(4) . .
O3 P O1 111.6(6) 10_555 .
O3 P O2 108.0(4) 10_555 .
O1 P O2 111.7(7) 10_555 .
O3 O1 O3 109.1(3) . 2_555
O3 O1 O3 58.2(3) . 10_555
O3 O1 O3 66.8(3) . 11_555
O3 O1 Ca1 105.7(3) . .
O3 O1 Ca1 163.7(3) . 8_565
O3 O1 Ca2 80.0(2) . 3_555
O3 O1 Cd1 105.7(3) . .
O3 O1 Cd1 163.7(3) . 8_565
O3 O1 Cd2 80.0(2) . 3_555
O3 O1 P 34.6(4) . 10_555
O3 O1 O1 136.5(4) . 3_665
O3 O1 O1 141.7(5) . 5_565
O3 O1 O2 59.1(3) . .
O3 O1 O3 66.8(3) 2_555 10_555
O3 O1 O3 95.65(19) 2_555 11_555
O3 O1 Ca1 125.8(2) 2_555 .
O3 O1 Ca1 62.21(18) 2_555 10_555
O3 O1 Ca2 48.34(14) 2_555 12_555
O3 O1 Cd1 125.8(2) 2_555 .
O3 O1 Cd1 62.21(18) 2_555 10_555
O3 O1 Cd2 48.34(14) 2_555 12_555
O3 O1 P 100.9(4) 2_555 .
O3 O1 O1 113.9(2) 2_555 12_665
O3 O1 O1 74.9(3) 2_555 5_565
O3 O1 O2 121.3(4) 2_555 .
O3 O1 O3 109.1(3) 10_555 11_555
O3 O1 Ca1 163.7(3) 10_555 .
O3 O1 Ca1 105.7(3) 10_555 8_565
O3 O1 Ca2 80.0(2) 10_555 3_555
O3 O1 Cd1 163.7(3) 10_555 .
O3 O1 Cd1 105.7(3) 10_555 8_565
O3 O1 Cd2 80.0(2) 10_555 3_555
O3 O1 P 34.6(4) 10_555 .
O3 O1 O1 136.5(4) 10_555 3_665
O3 O1 O1 141.7(5) 10_555 5_565
O3 O1 O2 59.1(3) 10_555 .
O3 O1 Ca1 62.21(18) 11_555 .
O3 O1 Ca1 125.8(2) 11_555 10_555
O3 O1 Ca2 48.34(14) 11_555 12_555
O3 O1 Cd1 62.21(18) 11_555 .
O3 O1 Cd1 125.8(2) 11_555 10_555
O3 O1 Cd2 48.34(14) 11_555 12_555
O3 O1 P 100.9(4) 11_555 .
O3 O1 O1 113.9(2) 11_555 3_665
O3 O1 O1 74.9(3) 11_555 5_565
O3 O1 O2 121.3(4) 11_555 .
Ca1 O1 Ca1 90.3(2) . 8_565
Ca1 O1 Ca2 100.70(18) . 3_555
Ca1 O1 Cd1 90.3(2) . 8_565
Ca1 O1 Cd2 100.70(18) . 3_555
Ca1 O1 P 130.3(4) . .
Ca1 O1 O1 52.3(2) . 3_665
Ca1 O1 O1 52.3(3) . 5_565
Ca1 O1 O2 112.1(4) . .
Ca1 O1 Ca2 100.70(18) 3_665 3_555
Ca1 O1 Cd1 90.3(2) 3_665 8_565
Ca1 O1 Cd2 100.70(18) 3_665 3_555
Ca1 O1 P 130.3(4) 3_665 .
Ca1 O1 O1 52.3(2) 3_665 3_665
Ca1 O1 O1 52.3(3) 3_665 5_565
Ca1 O1 O2 112.1(4) 3_665 .
Ca2 O1 Cd1 100.70(18) 3_555 .
Ca2 O1 Cd1 100.70(18) 3_555 8_565
Ca2 O1 P 98.2(4) 3_555 .
Ca2 O1 O1 135.3(3) 3_555 3_665
Ca2 O1 O1 75.3(3) 3_555 5_565
Ca2 O1 O2 132.6(4) 3_555 .
Cd1 O1 Cd1 90.3(2) 5_565 8_565
Cd1 O1 Cd2 100.70(18) 5_565 3_555
Cd1 O1 P 130.3(4) 5_565 .
Cd1 O1 O1 52.3(2) 5_565 3_665
Cd1 O1 O1 52.3(3) 5_565 5_565
Cd1 O1 O2 112.1(4) 5_565 .
Cd1 O1 Cd2 100.70(18) 10_555 3_555
Cd1 O1 P 130.3(4) 10_555 .
Cd1 O1 O1 52.3(2) 10_555 3_665
Cd1 O1 O1 52.3(3) 10_555 5_565
Cd1 O1 O2 112.1(4) 10_555 .
Cd2 O1 P 98.2(4) 12_555 .
Cd2 O1 O1 135.3(3) 12_555 3_665
Cd2 O1 O1 75.3(3) 12_555 5_565
Cd2 O1 O2 132.6(4) 12_555 .
P O1 O1 126.5(5) 10_555 3_665
P O1 O1 173.5(6) 10_555 5_565
P O1 O2 34.4(4) 10_555 .
O1 O1 O1 60.0(3) 3_665 5_565
O1 O1 O2 92.2(4) 3_665 .
O1 O1 O2 152.2(5) 5_565 .
O3 O2 O3 123.8(2) . 5_665
O3 O2 O3 164.9(2) . 8_665
O3 O2 O3 59.2(2) . 10_555
O3 O2 Ca1 110.4(3) . 2_655
O3 O2 Ca1 69.8(2) . 7_665
O3 O2 Ca2 136.0(3) . 5_665
O3 O2 Cd1 110.4(3) . 2_655
O3 O2 Cd1 69.8(2) . 7_665
O3 O2 Cd2 136.0(3) . 5_665
O3 O2 P 36.1(3) . .
O3 O2 O1 60.6(3) . .
O3 O2 O3 48.86(18) 5_665 8_665
O3 O2 O3 164.9(2) 5_665 10_555
O3 O2 Ca1 96.3(2) 5_665 2_655
O3 O2 Ca1 61.95(20) 5_665 7_665
O3 O2 Ca2 54.4(2) 5_665 5_665
O3 O2 Cd1 96.3(2) 5_665 2_655
O3 O2 Cd1 61.95(20) 5_665 7_665
O3 O2 Cd2 54.4(2) 5_665 5_665
O3 O2 P 154.9(3) 5_665 .
O3 O2 O1 134.5(4) 5_665 .
O3 O2 O3 123.8(2) 8_665 10_555
O3 O2 Ca1 61.95(20) 8_665 2_655
O3 O2 Ca1 96.3(2) 8_665 7_665
O3 O2 Ca2 54.4(2) 8_665 5_665
O3 O2 Cd1 61.95(20) 8_665 2_655
O3 O2 Cd1 96.3(2) 8_665 7_665
O3 O2 Cd2 54.4(2) 8_665 5_665
O3 O2 P 154.9(3) 8_665 .
O3 O2 O1 134.5(4) 8_665 .
O3 O2 Ca1 69.8(2) 10_555 2_655
O3 O2 Ca1 110.4(3) 10_555 7_665
O3 O2 Ca2 136.0(3) 10_555 5_665
O3 O2 Cd1 69.8(2) 10_555 2_655
O3 O2 Cd1 110.4(3) 10_555 7_665
O3 O2 Cd2 136.0(3) 10_555 5_665
O3 O2 P 36.1(3) 10_555 .
O3 O2 O1 60.6(3) 10_555 .
Ca1 O2 Ca1 89.1(3) 6_555 7_665
Ca1 O2 Ca2 113.5(2) 6_555 5_665
Ca1 O2 Cd1 89.1(3) 6_555 7_665
Ca1 O2 Cd2 113.5(2) 6_555 5_665
Ca1 O2 P 105.4(3) 6_555 .
Ca1 O2 O1 126.1(4) 6_555 .
Ca1 O2 Ca2 113.5(2) 4_665 5_665
Ca1 O2 Cd1 89.1(3) 4_665 7_665
Ca1 O2 Cd2 113.5(2) 4_665 5_665
Ca1 O2 P 105.4(3) 4_665 .
Ca1 O2 O1 126.1(4) 4_665 .
Ca2 O2 Cd1 113.5(2) 5_665 2_655
Ca2 O2 Cd1 113.5(2) 5_665 7_665
Ca2 O2 P 124.0(3) 5_665 .
Ca2 O2 O1 90.1(3) 5_665 .
Cd1 O2 Cd1 89.1(3) 2_655 7_665
Cd1 O2 Cd2 113.5(2) 2_655 5_665
Cd1 O2 P 105.4(3) 2_655 .
Cd1 O2 O1 126.1(4) 2_655 .
Cd1 O2 Cd2 113.5(2) 7_665 5_665
Cd1 O2 P 105.4(3) 7_665 .
Cd1 O2 O1 126.1(4) 7_665 .
Cd2 O2 P 124.0(3) 8_665 .
Cd2 O2 O1 90.1(3) 8_665 .
P O2 O1 33.9(4) 10_555 .
Ca2 O4 Ca2 117.9(2) . 5_555
Ca2 O4 Ca2 117.89(13) . 3_555
Ca2 O4 Cd2 117.9(2) . 5_555
Ca2 O4 Cd2 117.89(13) . 3_555
Ca2 O4 O4 98.4(4) . 7_555
Ca2 O4 O4 81.6(11) . 8_556
Ca2 O4 Ca2 117.89(17) 12_555 3_555
Ca2 O4 Cd2 117.9(2) 12_555 3_555
Ca2 O4 Cd2 117.89(17) 12_555 5_555
Ca2 O4 O4 98.4(4) 12_555 7_555
Ca2 O4 O4 81.6(11) 12_555 3_555
Ca2 O4 Cd2 117.89(13) 3_555 5_555
Ca2 O4 Cd2 117.89(17) 3_555 5_555
Ca2 O4 O4 98.4(4) 3_555 7_555
Ca2 O4 O4 81.6(11) 3_555 8_556
Cd2 O4 Cd2 117.9(2) 10_555 3_555
Cd2 O4 Cd2 117.89(13) 10_555 5_555
Cd2 O4 O4 98.4(4) 10_555 7_555
Cd2 O4 O4 81.6(11) 10_555 8_556
Cd2 O4 Cd2 117.89(17) 5_555 5_555
Cd2 O4 O4 98.4(4) 5_555 7_555
Cd2 O4 O4 81.6(11) 5_555 8_556
Cd2 O4 O4 98.4(4) 8_555 7_555
Cd2 O4 O4 81.6(11) 8_555 8_556
O4 O4 O4 180.0(18) 7_555 8_556

loop_
_geom_bond_atom_site_label_1
_geom_bond_atom_site_label_2
_geom_bond_distance
_geom_bond_site_symmetry_2
O3 O3 2.457(5) 10_555
O3 Ca1 2.826(4) 7_665
O3 Ca2 2.496(5) .
O3 Ca2 2.337(4) 2_554
O3 Cd1 2.826(4) 7_665
O3 Cd2 2.496(5) .
O3 Cd2 2.337(4) 2_554
O3 P 1.542(4) .
O3 O1 2.526(8) .
O3 O1 2.975(7) 6_554
O3 O2 2.486(5) .
O3 O2 2.970(9) 3_655
Ca1 O3 2.826(4) 7_665
Ca1 O3 2.826(5) 9_565
Ca1 O3 2.826(3) 11_555
Ca1 O1 2.416(6) .
Ca1 O1 2.416(4) 3_665
Ca1 O1 2.416(5) 5_565
Ca1 O2 2.452(5) 2_554
Ca1 O2 2.452(6) 4_664
Ca1 O2 2.452(4) 6_564
Ca2 O3 2.496(5) .
Ca2 O3 2.337(4) 6_555
Ca2 O3 2.337(4) 9_555
Ca2 O3 2.496(5) 10_555
Ca2 O1 2.699(7) 5_555
Ca2 O2 2.362(6) 3_655
Ca2 O4 2.385(3) .
Ca2 O4 2.385(3) 8_555
Cd1 O3 2.826(4) 7_665
Cd1 O3 2.826(5) 9_565
Cd1 O3 2.826(3) 11_555
Cd1 O1 2.416(6) .
Cd1 O1 2.416(4) 3_665
Cd1 O1 2.416(5) 5_565
Cd1 O2 2.452(5) 2_554
Cd1 O2 2.452(6) 4_664
Cd1 O2 2.452(4) 6_564
Cd2 O3 2.496(5) .
Cd2 O3 2.337(4) 6_555
Cd2 O3 2.337(4) 9_555
Cd2 O3 2.496(5) 10_555
Cd2 O1 2.699(7) 5_555
Cd2 O2 2.362(6) 3_655
Cd2 O4 2.385(3) .
Cd2 O4 2.385(3) 8_555
P O3 1.542(4) .
P O3 1.542(4) 10_555
P O1 1.512(8) .
P O2 1.530(6) .
O1 O3 2.526(8) .
O1 O3 2.975(5) 2_555
O1 O3 2.526(8) 10_555
O1 O3 2.975(5) 11_555
O1 Ca1 2.416(6) .
O1 Ca1 2.416(6) 8_565
O1 Ca2 2.699(5) 3_555
O1 Cd1 2.416(6) .
O1 Cd1 2.416(6) 8_565
O1 Cd2 2.699(5) 3_555
O1 P 1.512(8) .
O1 O1 2.952(8) 3_665
O1 O1 2.952(11) 5_565
O1 O2 2.518(10) .
O2 O3 2.486(5) .
O2 O3 2.970(6) 5_665
O2 O3 2.970(6) 8_665
O2 O3 2.486(5) 10_555
O2 Ca1 2.452(6) 2_655
O2 Ca1 2.452(6) 7_665
O2 Ca2 2.362(6) 5_665
O2 Cd1 2.452(6) 2_655
O2 Cd1 2.452(6) 7_665
O2 Cd2 2.362(6) 5_665
O2 P 1.530(6) .
O2 O1 2.518(10) .
O4 Ca2 2.385(3) .
O4 Ca2 2.385(3) 3_555
O4 Ca2 2.385(2) 5_555
O4 Cd2 2.385(3) .
O4 Cd2 2.385(3) 3_555
O4 Cd2 2.385(2) 5_555
O4 O4 2.734(14) 7_555
O4 O4 0.699(14) 8_555
